data_7059858
loop_
_publ_author_name
'Lakhi, Jaspreet S.'
'Patterson, Monika R.'
'Dias, H. V. Rasika'

_publ_section_title
;
 Coinage metal metallacycles involving a fluorinated 3,5-diarylpyrazolate
;
_journal_issue 35
_journal_name_full 'New Journal of Chemistry'
_journal_page_first 14814
_journal_page_last 14822
_journal_paper_doi 10.1039/D0NJ03744C
_journal_volume 44
_journal_year 2020
_chemical_formula_moiety 'C19 H8 F12 N2'
_chemical_formula_sum 'C19 H8 F12 N2'
_chemical_formula_weight 492.27
_space_group_crystal_system trigonal
_space_group_IT_number 148
_space_group_name_Hall '-R 3'
_space_group_name_H-M_alt 'R -3 :H'
_atom_sites_solution_hydrogens geom
_atom_sites_solution_primary iterative
_audit_creation_date 2017-07-20
_audit_creation_method
;
Olex2 1.2
(compiled 2017.03.28 svn.r3405 for OlexSys, GUI svn.r5337)
;
_audit_update_record
;
2020-06-24 deposited with the CCDC.	2020-07-30 downloaded from the CCDC.
;
_cell_angle_alpha 90
_cell_angle_beta 90
_cell_angle_gamma 120
_cell_formula_units_Z 18
_cell_length_a 17.7048(6)
_cell_length_b 17.7048(6)
_cell_length_c 31.8231(11)
_cell_measurement_reflns_used 9976
_cell_measurement_temperature 100(2)
_cell_measurement_theta_max 29.63
_cell_measurement_theta_min 3.00
_cell_volume 8638.8(5)
_computing_cell_refinement 'SAINT v8.37A (Bruker, 2015)'
_computing_data_reduction 'SAINT v8.37A (Bruker, 2015)'
_computing_molecular_graphics 'Olex2 (Dolomanov et al., 2009)'
_computing_publication_material 'Olex2 (Dolomanov et al., 2009)'
_computing_structure_refinement 'ShelXL (Sheldrick, 2015)'
_computing_structure_solution 'olex2.solve (Bourhis et al., 2015)'
_diffrn_ambient_temperature 99.99
_diffrn_detector_area_resol_mean 8
_diffrn_measured_fraction_theta_full 0.999
_diffrn_measured_fraction_theta_max 0.998
_diffrn_measurement_device_type 'Bruker D8 Quest with a Photon 100 CMOS detector'
_diffrn_measurement_method '\f and \w scans'
_diffrn_radiation_monochromator graphite
_diffrn_radiation_type MoK\a
_diffrn_radiation_wavelength 0.71073
_diffrn_reflns_av_R_equivalents 0.0228
_diffrn_reflns_av_unetI/netI 0.0144
_diffrn_reflns_Laue_measured_fraction_full 0.999
_diffrn_reflns_Laue_measured_fraction_max 0.998
_diffrn_reflns_limit_h_max 24
_diffrn_reflns_limit_h_min -24
_diffrn_reflns_limit_k_max 24
_diffrn_reflns_limit_k_min -24
_diffrn_reflns_limit_l_max 44
_diffrn_reflns_limit_l_min -44
_diffrn_reflns_number 36951
_diffrn_reflns_point_group_measured_fraction_full 0.999
_diffrn_reflns_point_group_measured_fraction_max 0.998
_diffrn_reflns_theta_full 25.242
_diffrn_reflns_theta_max 29.632
_diffrn_reflns_theta_min 2.733
_diffrn_source 'sealed tube'
_diffrn_standards_number 0
_exptl_absorpt_coefficient_mu 0.184
_exptl_absorpt_correction_T_max 0.7459
_exptl_absorpt_correction_T_min 0.6924
_exptl_absorpt_correction_type multi-scan
_exptl_absorpt_process_details
'SADABS-2016/2 (Bruker,2016/2) was used for absorption correction. wR2(int) was 0.0547 before and 0.0506 after correction. The Ratio of minimum to maximum transmission is 0.9283. The \l/2 correction factor is Not present.'
_exptl_crystal_colour colourless
_exptl_crystal_colour_primary colourless
_exptl_crystal_density_diffrn 1.703
_exptl_crystal_description parallelpipeds
_exptl_crystal_F_000 4392
_exptl_crystal_size_max 0.5
_exptl_crystal_size_mid 0.41
_exptl_crystal_size_min 0.25
_refine_diff_density_max 0.352
_refine_diff_density_min -0.405
_refine_diff_density_rms 0.053
_refine_ls_extinction_coef 0.00178(10)
_refine_ls_extinction_expression Fc^*^=kFc[1+0.001xFc^2^\l^3^/sin(2\q)]^-1/4^
_refine_ls_extinction_method 'SHELXL-2014/7 (Sheldrick 2014'
_refine_ls_goodness_of_fit_ref 1.041
_refine_ls_hydrogen_treatment constr
_refine_ls_matrix_type full
_refine_ls_number_parameters 300
_refine_ls_number_reflns 5428
_refine_ls_number_restraints 0
_refine_ls_restrained_S_all 1.041
_refine_ls_R_factor_all 0.0342
_refine_ls_R_factor_gt 0.0332
_refine_ls_shift/su_max 0.001
_refine_ls_shift/su_mean 0.000
_refine_ls_structure_factor_coef Fsqd
_refine_ls_weighting_details 'w=1/[\s^2^(Fo^2^)+(0.0520P)^2^+8.4235P] where P=(Fo^2^+2Fc^2^)/3'
_refine_ls_weighting_scheme calc
_refine_ls_wR_factor_gt 0.0889
_refine_ls_wR_factor_ref 0.0900
_reflns_Friedel_coverage 0.000
_reflns_number_gt 5279
_reflns_number_total 5428
_reflns_threshold_expression 'I > 2\s(I)'
_cod_data_source_file d0nj03744c2.cif
_cod_data_source_block rad534_0m_a
_cod_depositor_comments 'Adding full bibliography for 7059858--7059861.cif.'
_cod_original_cell_volume 8638.8(7)
_cod_original_sg_symbol_H-M 'R -3'
_cod_database_code 7059858
_shelx_shelxl_version_number 2014/7
_shelx_space_group_comment
;
The symmetry employed for this shelxl refinement is uniquely defined
by the following loop, which should always be used as a source of
symmetry information in preference to the above space-group names.
They are only intended as comments.
;
_shelx_estimated_absorpt_t_max 0.956
_shelx_estimated_absorpt_t_min 0.914
_olex2_refinement_description
;
1. Twinned data refinement
 Scales: 0.5006(10)
 0.4994(10)
2. Fixed Uiso
 At 1.2 times of:
  All C(H) groups, All N(H) groups
3.a Aromatic/amide H refined with riding coordinates:
 N1(H1), C2(H2), C5(H5), C7(H7), C9(H9), C13(H13), C15(H15), C17(H17)
;
_olex2_submission_special_instructions 'No special instructions were received'

loop_
_space_group_symop_operation_xyz
'x, y, z'
'-y, x-y, z'
'-x+y, -x, z'
'x+2/3, y+1/3, z+1/3'
'-y+2/3, x-y+1/3, z+1/3'
'-x+y+2/3, -x+1/3, z+1/3'
'x+1/3, y+2/3, z+2/3'
'-y+1/3, x-y+2/3, z+2/3'
'-x+y+1/3, -x+2/3, z+2/3'
'-x, -y, -z'
'y, -x+y, -z'
'x-y, x, -z'
'-x+2/3, -y+1/3, -z+1/3'
'y+2/3, -x+y+1/3, -z+1/3'
'x-y+2/3, x+1/3, -z+1/3'
'-x+1/3, -y+2/3, -z+2/3'
'y+1/3, -x+y+2/3, -z+2/3'
'x-y+1/3, x+2/3, -z+2/3'

loop_
_atom_site_label
_atom_site_type_symbol
_atom_site_fract_x
_atom_site_fract_y
_atom_site_fract_z
_atom_site_U_iso_or_equiv
_atom_site_adp_type
_atom_site_occupancy
_atom_site_site_symmetry_order
_atom_site_calc_flag
_atom_site_refinement_flags_posn
_atom_site_refinement_flags_adp
_atom_site_refinement_flags_occupancy
_atom_site_disorder_assembly
_atom_site_disorder_group
F1 F 0.42972(8) 0.38727(7) 0.71013(3) 0.0385(3) Uani 1 1 d . . . . .
F2 F 0.35645(8) 0.43123(9) 0.67522(6) 0.0658(5) Uani 1 1 d . . . . .
F3 F 0.48518(7) 0.46378(6) 0.65528(3) 0.0315(2) Uani 1 1 d . . . . .
F4 F 0.12711(6) 0.06493(8) 0.59114(5) 0.0484(3) Uani 1 1 d . . . . .
F5 F 0.10801(7) 0.12582(10) 0.64519(4) 0.0544(4) Uani 1 1 d . . . . .
F6 F 0.12712(7) 0.18469(8) 0.58514(5) 0.0487(3) Uani 1 1 d . . . . .
F7 F 0.80158(6) 0.12234(7) 0.51038(3) 0.0343(2) Uani 1 1 d . . . . .
F8 F 0.72322(7) 0.09703(7) 0.45543(3) 0.0309(2) Uani 1 1 d . . . . .
F9 F 0.74886(7) -0.00165(7) 0.47846(4) 0.0366(2) Uani 1 1 d . . . . .
F10 F 0.46437(9) -0.23856(7) 0.53118(4) 0.0479(3) Uani 1 1 d . . . . .
F11 F 0.52680(7) -0.20620(7) 0.59105(4) 0.0377(2) Uani 1 1 d . . . . .
F12 F 0.40527(7) -0.21022(6) 0.58342(4) 0.0432(3) Uani 1 1 d . . . . .
N1 N 0.53492(7) 0.23896(7) 0.58182(3) 0.0158(2) Uani 1 1 d . . . . .
H1 H 0.5585 0.2958 0.5843 0.019 Uiso 1 1 calc R . . . .
N2 N 0.57789(7) 0.19953(7) 0.56710(3) 0.0159(2) Uani 1 1 d . . . . .
C1 C 0.45123(8) 0.18105(8) 0.59235(4) 0.0133(2) Uani 1 1 d . . . . .
C2 C 0.43890(7) 0.09863(7) 0.58376(4) 0.0145(2) Uani 1 1 d . . . . .
H2 H 0.3872 0.0440 0.5875 0.017 Uiso 1 1 calc R . . . .
C3 C 0.51975(8) 0.11374(8) 0.56830(4) 0.0135(2) Uani 1 1 d . . . . .
C4 C 0.39323(8) 0.21038(8) 0.60928(4) 0.0137(2) Uani 1 1 d . . . . .
C5 C 0.42745(8) 0.28876(8) 0.63134(4) 0.0154(2) Uani 1 1 d . . . . .
H5 H 0.4884 0.3220 0.6366 0.019 Uiso 1 1 calc R . . . .
C6 C 0.37260(8) 0.31832(8) 0.64569(4) 0.0159(2) Uani 1 1 d . . . . .
C7 C 0.28348(8) 0.27100(8) 0.63836(4) 0.0172(2) Uani 1 1 d . . . . .
H7 H 0.2464 0.2921 0.6476 0.021 Uiso 1 1 calc R . . . .
C8 C 0.24957(8) 0.19177(8) 0.61712(4) 0.0160(2) Uani 1 1 d . . . . .
C9 C 0.30299(8) 0.16106(8) 0.60273(4) 0.0149(2) Uani 1 1 d . . . . .
H9 H 0.2786 0.1067 0.5884 0.018 Uiso 1 1 calc R . . . .
C10 C 0.41018(9) 0.40037(9) 0.67130(4) 0.0214(3) Uani 1 1 d . . . . .
C11 C 0.15304(9) 0.14125(10) 0.60942(5) 0.0240(3) Uani 1 1 d . . . . .
C12 C 0.54689(8) 0.05203(8) 0.55393(4) 0.0139(2) Uani 1 1 d . . . . .
C13 C 0.62217(8) 0.08195(8) 0.52954(4) 0.0152(2) Uani 1 1 d . . . . .
H13 H 0.6540 0.1414 0.5213 0.018 Uiso 1 1 calc R . . . .
C14 C 0.65058(8) 0.02496(8) 0.51738(4) 0.0165(2) Uani 1 1 d . . . . .
C15 C 0.60510(9) -0.06245(8) 0.52874(4) 0.0181(2) Uani 1 1 d . . . . .
H15 H 0.6253 -0.1010 0.5207 0.022 Uiso 1 1 calc R . . . .
C16 C 0.52898(8) -0.09227(8) 0.55232(4) 0.0174(2) Uani 1 1 d . . . . .
C17 C 0.49947(8) -0.03643(8) 0.56469(4) 0.0158(2) Uani 1 1 d . . . . .
H17 H 0.4471 -0.0582 0.5805 0.019 Uiso 1 1 calc R . . . .
C18 C 0.73121(9) 0.05987(9) 0.49063(4) 0.0203(2) Uani 1 1 d . . . . .
C19 C 0.48024(10) -0.18729(9) 0.56445(5) 0.0237(3) Uani 1 1 d . . . . .

loop_
_atom_site_aniso_label
_atom_site_aniso_U_11
_atom_site_aniso_U_22
_atom_site_aniso_U_33
_atom_site_aniso_U_23
_atom_site_aniso_U_13
_atom_site_aniso_U_12
F1 0.0520(7) 0.0265(5) 0.0147(4) -0.0044(3) 0.0034(4) 0.0029(4)
F2 0.0352(6) 0.0474(7) 0.1277(13) -0.0583(8) -0.0314(7) 0.0304(6)
F3 0.0348(5) 0.0159(4) 0.0213(4) -0.0016(3) 0.0033(3) -0.0040(4)
F4 0.0171(4) 0.0277(5) 0.0944(9) -0.0288(6) -0.0096(5) 0.0068(4)
F5 0.0170(4) 0.0750(9) 0.0468(6) -0.0072(6) 0.0116(4) 0.0046(5)
F6 0.0231(5) 0.0407(6) 0.0804(9) 0.0049(6) -0.0180(5) 0.0144(5)
F7 0.0167(4) 0.0416(5) 0.0258(4) -0.0085(4) 0.0019(3) 0.0004(4)
F8 0.0321(5) 0.0389(5) 0.0201(4) 0.0039(4) 0.0076(3) 0.0167(4)
F9 0.0322(5) 0.0301(5) 0.0522(6) 0.0003(4) 0.0173(4) 0.0191(4)
F10 0.0695(8) 0.0152(4) 0.0437(6) -0.0068(4) -0.0009(6) 0.0097(5)
F11 0.0376(5) 0.0257(5) 0.0511(6) 0.0141(4) 0.0009(5) 0.0168(4)
F12 0.0253(5) 0.0189(4) 0.0813(8) 0.0139(5) 0.0206(5) 0.0080(4)
N1 0.0117(4) 0.0111(4) 0.0240(5) 0.0001(4) 0.0012(4) 0.0053(4)
N2 0.0121(4) 0.0129(5) 0.0233(5) -0.0002(4) -0.0006(4) 0.0066(4)
C1 0.0102(5) 0.0130(5) 0.0149(5) 0.0004(4) 0.0006(4) 0.0044(4)
C2 0.0137(5) 0.0122(5) 0.0149(4) -0.0009(4) 0.0005(4) 0.0044(4)
C3 0.0129(5) 0.0117(5) 0.0145(5) -0.0002(4) -0.0011(4) 0.0051(4)
C4 0.0126(5) 0.0131(5) 0.0145(5) 0.0005(4) 0.0002(4) 0.0058(4)
C5 0.0132(5) 0.0141(5) 0.0170(5) -0.0015(4) -0.0009(4) 0.0054(4)
C6 0.0161(5) 0.0129(5) 0.0170(5) -0.0026(4) -0.0004(4) 0.0059(4)
C7 0.0157(5) 0.0155(5) 0.0202(5) -0.0007(4) 0.0022(4) 0.0078(5)
C8 0.0109(5) 0.0149(5) 0.0197(5) -0.0005(4) 0.0001(4) 0.0046(4)
C9 0.0133(5) 0.0125(5) 0.0168(5) 0.0002(4) 0.0005(4) 0.0050(4)
C10 0.0189(6) 0.0172(6) 0.0256(6) -0.0052(5) 0.0019(5) 0.0072(5)
C11 0.0126(5) 0.0217(6) 0.0360(7) -0.0061(5) -0.0008(5) 0.0072(5)
C12 0.0141(5) 0.0127(5) 0.0144(4) -0.0011(4) -0.0015(4) 0.0063(4)
C13 0.0144(5) 0.0145(5) 0.0146(5) -0.0009(4) 0.0001(4) 0.0056(4)
C14 0.0153(5) 0.0174(5) 0.0164(5) -0.0022(4) 0.0004(4) 0.0078(4)
C15 0.0181(5) 0.0153(5) 0.0216(5) -0.0025(4) -0.0005(4) 0.0089(5)
C16 0.0170(5) 0.0126(5) 0.0213(5) -0.0011(4) -0.0010(4) 0.0065(4)
C17 0.0150(5) 0.0133(5) 0.0169(5) 0.0002(4) 0.0001(4) 0.0055(4)
C18 0.0182(5) 0.0205(6) 0.0203(5) -0.0041(5) 0.0027(4) 0.0082(5)
C19 0.0231(6) 0.0136(5) 0.0328(7) 0.0010(5) 0.0029(5) 0.0081(5)

loop_
_atom_type_symbol
_atom_type_description
_atom_type_scat_dispersion_real
_atom_type_scat_dispersion_imag
_atom_type_scat_source
C C 0.0033 0.0016 'International Tables Vol C Tables 4.2.6.8 and 6.1.1.4'
H H 0.0000 0.0000 'International Tables Vol C Tables 4.2.6.8 and 6.1.1.4'
F F 0.0171 0.0103 'International Tables Vol C Tables 4.2.6.8 and 6.1.1.4'
N N 0.0061 0.0033 'International Tables Vol C Tables 4.2.6.8 and 6.1.1.4'

loop_
_geom_angle_atom_site_label_1
_geom_angle_atom_site_label_2
_geom_angle_atom_site_label_3
_geom_angle
_geom_angle_site_symmetry_1
_geom_angle_site_symmetry_3
_geom_angle_publ_flag
N2 N1 H1 123.8 . . ?
N2 N1 C1 112.37(10) . . ?
C1 N1 H1 123.8 . . ?
C3 N2 N1 105.30(10) . . ?
N1 C1 C2 106.48(10) . . ?
N1 C1 C4 121.14(11) . . ?
C2 C1 C4 132.38(11) . . ?
C1 C2 H2 127.5 . . ?
C1 C2 C3 104.97(9) . . ?
C3 C2 H2 127.5 . . ?
N2 C3 C2 110.88(10) . . ?
N2 C3 C12 118.78(10) . . ?
C2 C3 C12 130.34(11) . . ?
C5 C4 C1 120.33(11) . . ?
C5 C4 C9 119.19(11) . . ?
C9 C4 C1 120.46(10) . . ?
C4 C5 H5 119.9 . . ?
C6 C5 C4 120.14(11) . . ?
C6 C5 H5 119.9 . . ?
C5 C6 C10 119.20(11) . . ?
C7 C6 C5 120.99(11) . . ?
C7 C6 C10 119.74(11) . . ?
C6 C7 H7 120.8 . . ?
C6 C7 C8 118.48(11) . . ?
C8 C7 H7 120.8 . . ?
C7 C8 C11 117.90(11) . . ?
C9 C8 C7 121.40(11) . . ?
C9 C8 C11 120.68(11) . . ?
C4 C9 H9 120.1 . . ?
C8 C9 C4 119.75(11) . . ?
C8 C9 H9 120.1 . . ?
F1 C10 F3 105.30(11) . . ?
F1 C10 C6 111.26(12) . . ?
F2 C10 F1 106.72(13) . . ?
F2 C10 F3 107.88(14) . . ?
F2 C10 C6 112.96(12) . . ?
F3 C10 C6 112.27(11) . . ?
F4 C11 F5 107.36(14) . . ?
F4 C11 C8 112.97(11) . . ?
F5 C11 C8 111.59(12) . . ?
F6 C11 F4 106.99(13) . . ?
F6 C11 F5 105.72(13) . . ?
F6 C11 C8 111.80(12) . . ?
C13 C12 C3 119.70(11) . . ?
C13 C12 C17 118.99(11) . . ?
C17 C12 C3 121.31(11) . . ?
C12 C13 H13 119.9 . . ?
C14 C13 C12 120.17(11) . . ?
C14 C13 H13 119.9 . . ?
C13 C14 C18 118.24(11) . . ?
C15 C14 C13 121.22(11) . . ?
C15 C14 C18 120.52(11) . . ?
C14 C15 H15 120.9 . . ?
C14 C15 C16 118.29(11) . . ?
C16 C15 H15 120.9 . . ?
C15 C16 C19 117.74(11) . . ?
C17 C16 C15 121.34(11) . . ?
C17 C16 C19 120.91(12) . . ?
C12 C17 H17 120.0 . . ?
C16 C17 C12 119.95(11) . . ?
C16 C17 H17 120.0 . . ?
F7 C18 F8 105.64(12) . . ?
F7 C18 C14 111.95(10) . . ?
F8 C18 C14 111.27(12) . . ?
F9 C18 F7 108.07(12) . . ?
F9 C18 F8 106.46(11) . . ?
F9 C18 C14 113.01(11) . . ?
F10 C19 F11 106.25(13) . . ?
F10 C19 C16 111.43(12) . . ?
F11 C19 C16 111.19(12) . . ?
F12 C19 F10 108.45(13) . . ?
F12 C19 F11 106.50(13) . . ?
F12 C19 C16 112.69(12) . . ?

loop_
_geom_bond_atom_site_label_1
_geom_bond_atom_site_label_2
_geom_bond_distance
_geom_bond_site_symmetry_2
_geom_bond_publ_flag
F1 C10 1.3346(17) . ?
F2 C10 1.3187(17) . ?
F3 C10 1.3388(16) . ?
F4 C11 1.3247(17) . ?
F5 C11 1.3371(18) . ?
F6 C11 1.3237(19) . ?
F7 C18 1.3388(16) . ?
F8 C18 1.3420(17) . ?
F9 C18 1.3321(16) . ?
F10 C19 1.3301(18) . ?
F11 C19 1.3356(18) . ?
F12 C19 1.3238(18) . ?
N1 H1 0.8800 . ?
N1 N2 1.3478(14) . ?
N1 C1 1.3563(15) . ?
N2 C3 1.3434(15) . ?
C1 C2 1.3905(16) . ?
C1 C4 1.4656(16) . ?
C2 H2 0.9500 . ?
C2 C3 1.4071(16) . ?
C3 C12 1.4691(16) . ?
C4 C5 1.3944(16) . ?
C4 C9 1.4013(16) . ?
C5 H5 0.9500 . ?
C5 C6 1.3907(17) . ?
C6 C7 1.3871(17) . ?
C6 C10 1.5001(17) . ?
C7 H7 0.9500 . ?
C7 C8 1.3939(17) . ?
C8 C9 1.3834(17) . ?
C8 C11 1.5007(18) . ?
C9 H9 0.9500 . ?
C12 C13 1.3977(16) . ?
C12 C17 1.4001(16) . ?
C13 H13 0.9500 . ?
C13 C14 1.3888(17) . ?
C14 C15 1.3885(18) . ?
C14 C18 1.5039(18) . ?
C15 H15 0.9500 . ?
C15 C16 1.3953(18) . ?
C16 C17 1.3862(17) . ?
C16 C19 1.5074(18) . ?
C17 H17 0.9500 . ?

loop_
_twin_individual_id
_twin_individual_mass_fraction_refined
1 0.5006(10)
2 0.4994(10)
